data_4025702
loop_
_publ_author_name
'James J. Sahn'
'Daniel L. Comins'

_publ_section_title
;
 [2 + 2] Photochemical Cycloaddition/Ring Opening of
 6-Alkenyl-2,3-dihydro-4-pyridones
;
_journal_name_full 'Journal of Organic Chemistry'
_journal_page_first 6728
_journal_page_last 6731
_journal_paper_doi 10.1021/jo101276q
_journal_volume 75
_journal_year 2010
_chemical_formula_sum 'C19 H33 N O3'
_chemical_formula_weight 323.46
_chemical_name_systematic
;2-Isopropyl-7-methyl-4-oxo-1-aza-
 spiro[5.5]undecane-1-carboxylic acid tert-butyl ester
;
_space_group_IT_number 14
_symmetry_cell_setting monoclinic
_symmetry_space_group_name_Hall '-P 2yn'
_symmetry_space_group_name_H-M 'P 1 21/n 1'
_atom_sites_solution_hydrogens geom
_atom_sites_solution_primary direct
_atom_sites_solution_secondary difmap
_audit_creation_method SHELXL-97
_cell_angle_alpha 90.00
_cell_angle_beta 92.663(2)
_cell_angle_gamma 90.00
_cell_formula_units_Z 4
_cell_length_a 9.2852(3)
_cell_length_b 10.9825(4)
_cell_length_c 18.1638(6)
_cell_measurement_reflns_used 2851
_cell_measurement_temperature 110
_cell_measurement_theta_max 68.79
_cell_measurement_theta_min 4.71
_cell_volume 1850.25(11)
_computing_cell_refinement SAINT
_computing_data_collection Apex2
_computing_data_reduction SAINT
_computing_molecular_graphics NRCVAX
_computing_publication_material cif2tables.py
_computing_structure_refinement XL
_computing_structure_solution SIR92
_diffrn_ambient_temperature 110
_diffrn_measured_fraction_theta_full 0.987
_diffrn_measured_fraction_theta_max 0.987
_diffrn_measurement_device_type 'Bruker Apex2'
_diffrn_measurement_method 'omega and phi scans'
_diffrn_radiation_monochromator graphite
_diffrn_radiation_source 'fine-focus sealed tube'
_diffrn_radiation_type CuK\a
_diffrn_radiation_wavelength 1.54180
_diffrn_reflns_av_R_equivalents 0.0415
_diffrn_reflns_av_sigmaI/netI 0.0335
_diffrn_reflns_limit_h_max 9
_diffrn_reflns_limit_h_min -11
_diffrn_reflns_limit_k_max 13
_diffrn_reflns_limit_k_min -13
_diffrn_reflns_limit_l_max 21
_diffrn_reflns_limit_l_min -22
_diffrn_reflns_number 12960
_diffrn_reflns_theta_full 69.59
_diffrn_reflns_theta_max 69.59
_diffrn_reflns_theta_min 4.71
_exptl_absorpt_coefficient_mu 0.609
_exptl_absorpt_correction_T_max 0.9473
_exptl_absorpt_correction_T_min 0.8244
_exptl_absorpt_correction_type multi-scan
_exptl_absorpt_process_details SADABS
_exptl_crystal_colour colourless
_exptl_crystal_density_diffrn 1.161
_exptl_crystal_density_method 'not measured'
_exptl_crystal_description prism
_exptl_crystal_F_000 712
_exptl_crystal_size_max 0.33
_exptl_crystal_size_mid 0.18
_exptl_crystal_size_min 0.09
_refine_diff_density_max 0.143
_refine_diff_density_min -0.180
_refine_diff_density_rms 0.036
_refine_ls_extinction_method none
_refine_ls_goodness_of_fit_ref 1.059
_refine_ls_hydrogen_treatment refall
_refine_ls_matrix_type full
_refine_ls_number_parameters 340
_refine_ls_number_reflns 3436
_refine_ls_number_restraints 0
_refine_ls_restrained_S_all 1.059
_refine_ls_R_factor_all 0.0497
_refine_ls_R_factor_gt 0.0378
_refine_ls_shift/su_max 0.000
_refine_ls_shift/su_mean 0.000
_refine_ls_structure_factor_coef Fsqd
_refine_ls_weighting_details 'calc w=1/[\s^2^(Fo^2^)+(0.0489P)^2^+0.1659P] where P=(Fo^2^+2Fc^2^)/3'
_refine_ls_weighting_scheme calc
_refine_ls_wR_factor_gt 0.0915
_refine_ls_wR_factor_ref 0.0971
_reflns_number_gt 2781
_reflns_number_total 3436
_reflns_threshold_expression >2sigma(I)
_cod_data_source_file jo101276q_si_001.cif
_cod_data_source_block x09058
_cod_original_sg_symbol_H-M 'P 21/n'
_cod_database_code 4025702

loop_
_symmetry_equiv_pos_as_xyz
'x, y, z'
'-x+1/2, y+1/2, -z+1/2'
'-x, -y, -z'
'x-1/2, -y-1/2, z-1/2'

loop_
_atom_site_label
_atom_site_type_symbol
_atom_site_fract_x
_atom_site_fract_y
_atom_site_fract_z
_atom_site_U_iso_or_equiv
_atom_site_adp_type
_atom_site_occupancy
_atom_site_symmetry_multiplicity
_atom_site_calc_flag
_atom_site_refinement_flags
_atom_site_disorder_assembly
_atom_site_disorder_group
O1 O 0.09486(11) 0.43647(10) 0.56535(5) 0.0376(3) Uani 1 1 d . . .
O2 O 0.52161(10) 0.17369(9) 0.36561(5) 0.0283(2) Uani 1 1 d . . .
O3 O 0.55178(10) 0.37407(8) 0.34198(5) 0.0262(2) Uani 1 1 d . . .
N1 N 0.36295(12) 0.31604(10) 0.40736(6) 0.0229(3) Uani 1 1 d . . .
C1 C 0.27281(14) 0.22162(12) 0.44371(7) 0.0234(3) Uani 1 1 d . . .
C2 C 0.14121(15) 0.28533(13) 0.47587(8) 0.0262(3) Uani 1 1 d . . .
H2A H 0.0710(17) 0.3016(14) 0.4345(9) 0.030(4) Uiso 1 1 d . . .
H2B H 0.0928(18) 0.2313(15) 0.5098(9) 0.034(4) Uiso 1 1 d . . .
C3 C 0.16478(15) 0.40594(14) 0.51353(7) 0.0281(3) Uani 1 1 d . . .
C4 C 0.27611(17) 0.48691(14) 0.48184(8) 0.0286(3) Uani 1 1 d . . .
H4A H 0.3579(18) 0.4877(15) 0.5172(9) 0.033(4) Uiso 1 1 d . . .
H4B H 0.2415(18) 0.5699(16) 0.4798(9) 0.036(4) Uiso 1 1 d . . .
C5 C 0.32065(15) 0.44634(12) 0.40543(7) 0.0246(3) Uani 1 1 d . . .
H5 H 0.4104(15) 0.4909(13) 0.3940(7) 0.020(3) Uiso 1 1 d . . .
C6 C 0.36421(15) 0.15425(13) 0.50522(7) 0.0253(3) Uani 1 1 d . . .
H6 H 0.4455(16) 0.1197(14) 0.4802(8) 0.025(4) Uiso 1 1 d . . .
C7 C 0.28181(16) 0.04746(14) 0.53803(8) 0.0305(3) Uani 1 1 d . . .
H7A H 0.3483(17) 0.0070(15) 0.5754(9) 0.033(4) Uiso 1 1 d . . .
H7B H 0.1966(18) 0.0786(15) 0.5664(9) 0.033(4) Uiso 1 1 d . . .
C8 C 0.22751(17) -0.04183(14) 0.47883(9) 0.0350(4) Uani 1 1 d . . .
H8A H 0.313(2) -0.0794(16) 0.4549(9) 0.042(5) Uiso 1 1 d . . .
H8B H 0.1752(18) -0.1107(16) 0.5032(9) 0.038(4) Uiso 1 1 d . . .
C9 C 0.13332(17) 0.02243(14) 0.42032(8) 0.0336(3) Uani 1 1 d . . .
H9A H 0.0436(18) 0.0533(15) 0.4417(9) 0.035(4) Uiso 1 1 d . . .
H9B H 0.105(2) -0.0378(17) 0.3807(10) 0.046(5) Uiso 1 1 d . . .
C10 C 0.21454(16) 0.12809(14) 0.38623(8) 0.0283(3) Uani 1 1 d . . .
H10A H 0.1493(18) 0.1709(15) 0.3518(9) 0.031(4) Uiso 1 1 d . . .
H10B H 0.2962(17) 0.0950(14) 0.3595(8) 0.029(4) Uiso 1 1 d . . .
C11 C 0.42668(17) 0.23751(15) 0.56579(8) 0.0310(3) Uani 1 1 d . . .
H11A H 0.3495(19) 0.2810(15) 0.5942(9) 0.037(4) Uiso 1 1 d . . .
H11B H 0.4879(19) 0.3008(16) 0.5471(9) 0.037(4) Uiso 1 1 d . . .
H11C H 0.4831(18) 0.1872(16) 0.6030(10) 0.038(4) Uiso 1 1 d . . .
C12 C 0.20663(16) 0.48086(13) 0.34387(8) 0.0289(3) Uani 1 1 d . . .
H12 H 0.1087(18) 0.4597(15) 0.3605(9) 0.034(4) Uiso 1 1 d . . .
C13 C 0.2281(2) 0.41578(16) 0.27127(8) 0.0373(4) Uani 1 1 d . . .
H13A H 0.1521(19) 0.4392(16) 0.2337(10) 0.042(5) Uiso 1 1 d . . .
H13B H 0.229(2) 0.327(2) 0.2757(10) 0.056(6) Uiso 1 1 d . . .
H13C H 0.322(2) 0.4416(18) 0.2498(11) 0.057(6) Uiso 1 1 d . . .
C14 C 0.2112(2) 0.61796(16) 0.33140(10) 0.0421(4) Uani 1 1 d . . .
H14A H 0.308(2) 0.6416(18) 0.3161(11) 0.054(6) Uiso 1 1 d . . .
H14B H 0.189(2) 0.6674(19) 0.3749(11) 0.058(6) Uiso 1 1 d . . .
H14C H 0.1435(19) 0.6391(16) 0.2909(10) 0.042(5) Uiso 1 1 d . . .
C15 C 0.48143(14) 0.27890(12) 0.37101(7) 0.0235(3) Uani 1 1 d . . .
C16 C 0.67387(15) 0.35339(13) 0.29405(7) 0.0264(3) Uani 1 1 d . . .
C17 C 0.79894(16) 0.29377(15) 0.33709(9) 0.0333(3) Uani 1 1 d . . .
H17A H 0.8233(19) 0.3457(16) 0.3819(10) 0.040(5) Uiso 1 1 d . . .
H17B H 0.8832(19) 0.2943(16) 0.3081(9) 0.039(5) Uiso 1 1 d . . .
H17C H 0.7787(17) 0.2062(16) 0.3513(9) 0.033(4) Uiso 1 1 d . . .
C18 C 0.62463(17) 0.27980(14) 0.22663(8) 0.0297(3) Uani 1 1 d . . .
H18A H 0.599(2) 0.1950(18) 0.2408(10) 0.045(5) Uiso 1 1 d . . .
H18B H 0.7037(19) 0.2795(15) 0.1924(9) 0.038(5) Uiso 1 1 d . . .
H18C H 0.543(2) 0.3181(17) 0.2014(9) 0.043(5) Uiso 1 1 d . . .
C19 C 0.71190(19) 0.48237(15) 0.27193(9) 0.0352(4) Uani 1 1 d . . .
H19A H 0.628(2) 0.5218(17) 0.2455(10) 0.043(5) Uiso 1 1 d . . .
H19B H 0.7930(19) 0.4814(16) 0.2393(10) 0.042(5) Uiso 1 1 d . . .
H19C H 0.7389(18) 0.5296(16) 0.3158(10) 0.040(5) Uiso 1 1 d . . .

loop_
_atom_site_aniso_label
_atom_site_aniso_U_11
_atom_site_aniso_U_22
_atom_site_aniso_U_33
_atom_site_aniso_U_23
_atom_site_aniso_U_13
_atom_site_aniso_U_12
O1 0.0357(6) 0.0452(7) 0.0329(5) -0.0055(5) 0.0129(5) 0.0056(5)
O2 0.0306(5) 0.0220(5) 0.0330(5) 0.0026(4) 0.0110(4) 0.0037(4)
O3 0.0259(5) 0.0224(5) 0.0312(5) 0.0011(4) 0.0111(4) 0.0017(4)
N1 0.0229(6) 0.0216(6) 0.0248(5) 0.0012(4) 0.0066(5) 0.0007(4)
C1 0.0233(6) 0.0236(7) 0.0237(6) 0.0014(5) 0.0060(6) -0.0011(5)
C2 0.0222(7) 0.0290(8) 0.0279(7) 0.0015(6) 0.0059(6) 0.0001(6)
C3 0.0249(7) 0.0337(8) 0.0259(7) 0.0009(6) 0.0028(6) 0.0084(6)
C4 0.0309(8) 0.0255(8) 0.0299(7) -0.0030(6) 0.0060(6) 0.0031(6)
C5 0.0246(7) 0.0214(7) 0.0282(7) -0.0010(5) 0.0056(6) 0.0020(6)
C6 0.0245(7) 0.0254(7) 0.0264(6) 0.0022(5) 0.0062(6) 0.0017(6)
C7 0.0313(8) 0.0287(8) 0.0321(7) 0.0064(6) 0.0096(7) 0.0027(6)
C8 0.0363(8) 0.0253(8) 0.0447(8) 0.0003(7) 0.0150(7) -0.0017(6)
C9 0.0335(8) 0.0325(8) 0.0357(8) -0.0071(6) 0.0101(7) -0.0087(7)
C10 0.0277(7) 0.0316(8) 0.0261(6) -0.0014(6) 0.0056(6) -0.0042(6)
C11 0.0309(8) 0.0354(8) 0.0268(7) 0.0020(6) 0.0025(6) 0.0010(7)
C12 0.0260(7) 0.0288(8) 0.0322(7) 0.0043(6) 0.0056(6) 0.0032(6)
C13 0.0443(10) 0.0385(9) 0.0289(7) 0.0039(7) -0.0007(7) 0.0078(8)
C14 0.0492(11) 0.0316(9) 0.0454(9) 0.0090(7) 0.0029(9) 0.0101(8)
C15 0.0246(7) 0.0238(7) 0.0224(6) 0.0019(5) 0.0047(5) 0.0002(5)
C16 0.0246(7) 0.0268(7) 0.0287(7) 0.0001(6) 0.0113(6) 0.0002(6)
C17 0.0251(7) 0.0376(9) 0.0376(8) -0.0048(7) 0.0062(7) 0.0010(6)
C18 0.0315(8) 0.0308(8) 0.0273(7) 0.0000(6) 0.0066(7) 0.0006(7)
C19 0.0390(9) 0.0288(8) 0.0392(8) 0.0011(7) 0.0170(8) -0.0047(7)

loop_
_atom_type_symbol
_atom_type_description
_atom_type_scat_dispersion_real
_atom_type_scat_dispersion_imag
_atom_type_scat_source
C C 0.0181 0.0091 'International Tables Vol C Tables 4.2.6.8 and 6.1.1.4'
H H 0.0000 0.0000 'International Tables Vol C Tables 4.2.6.8 and 6.1.1.4'
N N 0.0311 0.0180 'International Tables Vol C Tables 4.2.6.8 and 6.1.1.4'
O O 0.0492 0.0322 'International Tables Vol C Tables 4.2.6.8 and 6.1.1.4'

loop_
_geom_angle_atom_site_label_1
_geom_angle_atom_site_label_2
_geom_angle_atom_site_label_3
_geom_angle
_geom_angle_site_symmetry_1
_geom_angle_site_symmetry_3
_geom_angle_publ_flag
C15 O3 C16 120.55(10) . . ?
C15 N1 C5 119.54(11) . . ?
C15 N1 C1 118.78(11) . . ?
C5 N1 C1 121.54(11) . . ?
N1 C1 C10 110.26(10) . . ?
N1 C1 C2 108.63(11) . . ?
C10 C1 C2 107.35(11) . . ?
N1 C1 C6 110.27(11) . . ?
C10 C1 C6 109.33(12) . . ?
C2 C1 C6 110.96(11) . . ?
C3 C2 C1 118.05(12) . . ?
C3 C2 H2A 105.3(9) . . ?
C1 C2 H2A 107.4(9) . . ?
C3 C2 H2B 108.0(10) . . ?
C1 C2 H2B 110.9(10) . . ?
H2A C2 H2B 106.5(13) . . ?
O1 C3 C4 122.45(14) . . ?
O1 C3 C2 121.62(13) . . ?
C4 C3 C2 115.90(12) . . ?
C3 C4 C5 113.28(12) . . ?
C3 C4 H4A 106.4(9) . . ?
C5 C4 H4A 111.4(9) . . ?
C3 C4 H4B 109.9(10) . . ?
C5 C4 H4B 110.0(10) . . ?
H4A C4 H4B 105.4(13) . . ?
N1 C5 C4 109.96(11) . . ?
N1 C5 C12 115.08(11) . . ?
C4 C5 C12 112.21(12) . . ?
N1 C5 H5 104.8(8) . . ?
C4 C5 H5 108.0(8) . . ?
C12 C5 H5 106.2(8) . . ?
C11 C6 C7 110.97(12) . . ?
C11 C6 C1 114.14(12) . . ?
C7 C6 C1 112.10(11) . . ?
C11 C6 H6 107.0(8) . . ?
C7 C6 H6 107.1(9) . . ?
C1 C6 H6 104.9(8) . . ?
C8 C7 C6 111.85(12) . . ?
C8 C7 H7A 111.5(9) . . ?
C6 C7 H7A 107.4(9) . . ?
C8 C7 H7B 109.5(9) . . ?
C6 C7 H7B 110.6(9) . . ?
H7A C7 H7B 105.9(12) . . ?
C9 C8 C7 110.84(13) . . ?
C9 C8 H8A 109.1(10) . . ?
C7 C8 H8A 108.9(10) . . ?
C9 C8 H8B 112.4(9) . . ?
C7 C8 H8B 108.8(9) . . ?
H8A C8 H8B 106.7(14) . . ?
C8 C9 C10 110.91(13) . . ?
C8 C9 H9A 110.6(9) . . ?
C10 C9 H9A 109.7(10) . . ?
C8 C9 H9B 108.6(10) . . ?
C10 C9 H9B 109.1(10) . . ?
H9A C9 H9B 107.9(14) . . ?
C9 C10 C1 113.23(11) . . ?
C9 C10 H10A 108.8(10) . . ?
C1 C10 H10A 107.6(9) . . ?
C9 C10 H10B 108.9(9) . . ?
C1 C10 H10B 108.9(9) . . ?
H10A C10 H10B 109.3(12) . . ?
C6 C11 H11A 113.1(10) . . ?
C6 C11 H11B 112.8(10) . . ?
H11A C11 H11B 106.2(13) . . ?
C6 C11 H11C 109.0(10) . . ?
H11A C11 H11C 105.9(13) . . ?
H11B C11 H11C 109.5(14) . . ?
C13 C12 C14 109.25(13) . . ?
C13 C12 C5 113.43(12) . . ?
C14 C12 C5 109.02(13) . . ?
C13 C12 H12 108.1(9) . . ?
C14 C12 H12 107.9(10) . . ?
C5 C12 H12 109.0(9) . . ?
C12 C13 H13A 110.9(10) . . ?
C12 C13 H13B 113.4(11) . . ?
H13A C13 H13B 108.4(15) . . ?
C12 C13 H13C 110.6(11) . . ?
H13A C13 H13C 105.1(15) . . ?
H13B C13 H13C 108.0(16) . . ?
C12 C14 H14A 109.5(12) . . ?
C12 C14 H14B 114.5(12) . . ?
H14A C14 H14B 107.8(16) . . ?
C12 C14 H14C 109.0(10) . . ?
H14A C14 H14C 106.9(15) . . ?
H14B C14 H14C 108.8(15) . . ?
O2 C15 O3 123.07(12) . . ?
O2 C15 N1 125.17(12) . . ?
O3 C15 N1 111.75(11) . . ?
O3 C16 C17 110.62(11) . . ?
O3 C16 C19 101.92(11) . . ?
C17 C16 C19 110.92(13) . . ?
O3 C16 C18 110.23(11) . . ?
C17 C16 C18 112.32(12) . . ?
C19 C16 C18 110.35(12) . . ?
C16 C17 H17A 108.0(10) . . ?
C16 C17 H17B 109.8(10) . . ?
H17A C17 H17B 106.2(14) . . ?
C16 C17 H17C 113.2(9) . . ?
H17A C17 H17C 111.5(13) . . ?
H17B C17 H17C 108.0(14) . . ?
C16 C18 H18A 110.8(10) . . ?
C16 C18 H18B 107.8(10) . . ?
H18A C18 H18B 110.9(14) . . ?
C16 C18 H18C 110.6(11) . . ?
H18A C18 H18C 109.7(15) . . ?
H18B C18 H18C 107.0(14) . . ?
C16 C19 H19A 110.3(10) . . ?
C16 C19 H19B 110.1(11) . . ?
H19A C19 H19B 108.6(14) . . ?
C16 C19 H19C 109.5(10) . . ?
H19A C19 H19C 109.3(15) . . ?
H19B C19 H19C 109.0(14) . . ?

loop_
_geom_bond_atom_site_label_1
_geom_bond_atom_site_label_2
_geom_bond_distance
_geom_bond_site_symmetry_2
_geom_bond_publ_flag
O1 C3 1.2152(17) . ?
O2 C15 1.2196(16) . ?
O3 C15 1.3525(16) . ?
O3 C16 1.4787(16) . ?
N1 C15 1.3711(17) . ?
N1 C5 1.4839(17) . ?
N1 C1 1.5044(17) . ?
C1 C10 1.5445(19) . ?
C1 C2 1.5461(19) . ?
C1 C6 1.5582(18) . ?
C2 C3 1.502(2) . ?
C2 H2A 0.989(16) . ?
C2 H2B 0.980(17) . ?
C3 C4 1.499(2) . ?
C4 C5 1.5327(18) . ?
C4 H4A 0.972(17) . ?
C4 H4B 0.966(17) . ?
C5 C12 1.5508(19) . ?
C5 H5 0.996(15) . ?
C6 C11 1.524(2) . ?
C6 C7 1.5357(19) . ?
C6 H6 0.977(15) . ?
C7 C8 1.524(2) . ?
C7 H7A 1.000(16) . ?
C7 H7B 1.023(17) . ?
C8 C9 1.518(2) . ?
C8 H8A 1.014(18) . ?
C8 H8B 1.012(18) . ?
C9 C10 1.530(2) . ?
C9 H9A 0.995(17) . ?
C9 H9B 1.003(18) . ?
C10 H10A 0.972(16) . ?
C10 H10B 0.989(16) . ?
C11 H11A 1.021(18) . ?
C11 H11B 0.969(18) . ?
C11 H11C 1.001(18) . ?
C12 C13 1.521(2) . ?
C12 C14 1.524(2) . ?
C12 H12 0.999(17) . ?
C13 H13A 0.992(18) . ?
C13 H13B 0.98(2) . ?
C13 H13C 1.01(2) . ?
C14 H14A 0.99(2) . ?
C14 H14B 0.99(2) . ?
C14 H14C 0.974(18) . ?
C16 C17 1.518(2) . ?
C16 C19 1.518(2) . ?
C16 C18 1.5198(19) . ?
C17 H17A 1.010(18) . ?
C17 H17B 0.963(18) . ?
C17 H17C 1.016(17) . ?
C18 H18A 0.999(19) . ?
C18 H18B 0.983(18) . ?
C18 H18C 0.961(19) . ?
C19 H19A 0.994(19) . ?
C19 H19B 0.979(18) . ?
C19 H19C 0.974(18) . ?

loop_
_geom_torsion_atom_site_label_1
_geom_torsion_atom_site_label_2
_geom_torsion_atom_site_label_3
_geom_torsion_atom_site_label_4
_geom_torsion
_geom_torsion_site_symmetry_1
_geom_torsion_site_symmetry_2
_geom_torsion_site_symmetry_3
_geom_torsion_site_symmetry_4
_geom_torsion_publ_flag
C15 N1 C1 C10 -58.77(15) . . . . ?
C5 N1 C1 C10 116.78(13) . . . . ?
C15 N1 C1 C2 -176.14(11) . . . . ?
C5 N1 C1 C2 -0.59(15) . . . . ?
C15 N1 C1 C6 62.06(14) . . . . ?
C5 N1 C1 C6 -122.39(12) . . . . ?
N1 C1 C2 C3 -41.09(15) . . . . ?
C10 C1 C2 C3 -160.30(12) . . . . ?
C6 C1 C2 C3 80.29(15) . . . . ?
C1 C2 C3 O1 -147.10(13) . . . . ?
C1 C2 C3 C4 34.62(18) . . . . ?
O1 C3 C4 C5 -164.22(13) . . . . ?
C2 C3 C4 C5 14.04(18) . . . . ?
C15 N1 C5 C4 -138.29(12) . . . . ?
C1 N1 C5 C4 46.19(16) . . . . ?
C15 N1 C5 C12 93.84(14) . . . . ?
C1 N1 C5 C12 -81.68(15) . . . . ?
C3 C4 C5 N1 -52.17(16) . . . . ?
C3 C4 C5 C12 77.27(15) . . . . ?
N1 C1 C6 C11 59.13(15) . . . . ?
C10 C1 C6 C11 -179.49(12) . . . . ?
C2 C1 C6 C11 -61.27(15) . . . . ?
N1 C1 C6 C7 -173.62(11) . . . . ?
C10 C1 C6 C7 -52.24(15) . . . . ?
C2 C1 C6 C7 65.97(15) . . . . ?
C11 C6 C7 C8 -175.96(12) . . . . ?
C1 C6 C7 C8 55.11(16) . . . . ?
C6 C7 C8 C9 -56.58(16) . . . . ?
C7 C8 C9 C10 56.45(16) . . . . ?
C8 C9 C10 C1 -56.23(17) . . . . ?
N1 C1 C10 C9 174.66(11) . . . . ?
C2 C1 C10 C9 -67.18(15) . . . . ?
C6 C1 C10 C9 53.27(16) . . . . ?
N1 C5 C12 C13 -38.94(17) . . . . ?
C4 C5 C12 C13 -165.66(13) . . . . ?
N1 C5 C12 C14 -160.91(12) . . . . ?
C4 C5 C12 C14 72.37(16) . . . . ?
C16 O3 C15 O2 7.16(18) . . . . ?
C16 O3 C15 N1 -173.71(11) . . . . ?
C5 N1 C15 O2 -175.94(12) . . . . ?
C1 N1 C15 O2 -0.30(19) . . . . ?
C5 N1 C15 O3 4.95(16) . . . . ?
C1 N1 C15 O3 -179.41(10) . . . . ?
C15 O3 C16 C17 -64.94(15) . . . . ?
C15 O3 C16 C19 177.07(11) . . . . ?
C15 O3 C16 C18 59.89(15) . . . . ?
